data_4114274
loop_
_publ_author_name
'Janusz Lewi\'nski'
'Wojciech Marciniak'
'Janusz Lipkowski'
'Iwona Justyniak'

_publ_contact_author
;
   Dr. Janusz Lewi\'nski,
   Department of Chemistry
   Warsaw University of Technology
   Noakowskiego 3,
   PL-00-664 Warszawa
   Poland
;
_publ_contact_author_email lewin@ch.pw.edu.pl
_publ_contact_author_fax '048 22 6607279'
_publ_contact_author_phone '048 22 6607315'
_publ_section_title
;
 New Insights into the Reaction of Zinc Alkyls with Dioxygen
;
_journal_name_full 'Journal of the American Chemical Society'
_journal_page_first 12698
_journal_page_last 12699
_journal_paper_doi 10.1021/ja036020t
_journal_volume 125
_journal_year 2003
_chemical_formula_sum 'C24 H52 N4 O8 Zn4'
_chemical_formula_weight 786.18
_space_group_IT_number 15
_symmetry_cell_setting monoclinic
_symmetry_space_group_name_Hall '-C 2yc'
_symmetry_space_group_name_H-M 'C 1 2/c 1'
_atom_sites_solution_hydrogens geom
_atom_sites_solution_primary direct
_atom_sites_solution_secondary difmap
_audit_creation_method 'SHELXL-97 + manual edition'
_cell_angle_alpha 90.00
_cell_angle_beta 96.2400(6)
_cell_angle_gamma 90.00
_cell_formula_units_Z 4
_cell_length_a 20.6310(2)
_cell_length_b 9.5120(2)
_cell_length_c 16.8370(3)
_cell_measurement_temperature 150(2)
_cell_measurement_theta_max 32.02
_cell_measurement_theta_min 2.36
_cell_volume 3284.55(10)
_computing_cell_refinement 'Denzo & Scalepak (Otwinowski, Minor, 1997)'
_computing_data_collection 'Collect (Nonius B.V. 1998)'
_computing_data_reduction 'Denzo & Scalepak (Otwinowski, Minor, 1997)'
_computing_molecular_graphics
;
ORTEP III (Burnett, Johnson, 1996) 
;
_computing_publication_material
;
SHELXL-97 (Sheldrick, 1997) 
;
_computing_structure_refinement 'SHELXL-97 (Sheldrick, 1997)'
_computing_structure_solution 'SHELXS-97 (Sheldrick, 1990)'
_diffrn_ambient_temperature 150(2)
_diffrn_measured_fraction_theta_full 0.473
_diffrn_measured_fraction_theta_max 0.473
_diffrn_measurement_device '\k-geometry diffractometr'
_diffrn_measurement_device_type 'Nonius Kappa-CCD'
_diffrn_measurement_method 'area detector \f and \w scans'
_diffrn_measurement_specimen_support 'glass capillary'
_diffrn_radiation_monochromator graphite
_diffrn_radiation_source 'fine-focus sealed tube'
_diffrn_radiation_type MoK\a
_diffrn_radiation_wavelength 0.71070
_diffrn_reflns_av_R_equivalents 0.0000
_diffrn_reflns_av_sigmaI/netI 0.0252
_diffrn_reflns_limit_h_max 30
_diffrn_reflns_limit_h_min 0
_diffrn_reflns_limit_k_max 14
_diffrn_reflns_limit_k_min 0
_diffrn_reflns_limit_l_max 24
_diffrn_reflns_limit_l_min -25
_diffrn_reflns_number 5686
_diffrn_reflns_theta_full 32.02
_diffrn_reflns_theta_max 32.02
_diffrn_reflns_theta_min 2.36
_exptl_absorpt_coefficient_mu 2.933
_exptl_absorpt_correction_type semi-empirical
_exptl_absorpt_process_details 'Scalepak (Otwinowski, Minor, 1997)'
_exptl_crystal_colour colorless
_exptl_crystal_density_diffrn 1.590
_exptl_crystal_description prism
_exptl_crystal_F_000 1632
_exptl_crystal_size_max 0.48
_exptl_crystal_size_mid 0.20
_exptl_crystal_size_min 0.24
_refine_diff_density_max 0.531
_refine_diff_density_min -0.681
_refine_diff_density_rms 0.083
_refine_ls_extinction_method none
_refine_ls_goodness_of_fit_ref 1.124
_refine_ls_hydrogen_treatment mixed
_refine_ls_matrix_type full
_refine_ls_number_parameters 259
_refine_ls_number_reflns 5686
_refine_ls_number_restraints 0
_refine_ls_restrained_S_all 1.124
_refine_ls_R_factor_all 0.0435
_refine_ls_R_factor_gt 0.0342
_refine_ls_shift/su_max 0.329
_refine_ls_shift/su_mean 0.020
_refine_ls_structure_factor_coef Fsqd
_refine_ls_weighting_details 'w=1/[\s^2^(Fo^2^)+(0.0243P)^2^+6.6108P] where P=(Fo^2^+2Fc^2^)/3'
_refine_ls_weighting_scheme calc
_refine_ls_wR_factor_gt 0.0707
_refine_ls_wR_factor_ref 0.0740
_reflns_number_gt 5108
_reflns_number_total 5686
_reflns_threshold_expression >2sigma(I)
_cod_data_source_file ja036020tsi20030508_120405_1.cif
_cod_data_source_block compound1,lewzno2
_cod_depositor_comments
;
The following automatic conversions were performed:

'_refine_ls_weighting_scheme' value 'calc
w=1/[\s^2^(Fo^2^)+(0.0243P)^2^+6.6108P] where P=(Fo^2^+2Fc^2^)/3' was
changed to 'calc'. New tag '_refine_ls_weighting_details' was
created. The value of the new tag was set to
'w=1/[\s^2^(Fo^2^)+(0.0243P)^2^+6.6108P] where P=(Fo^2^+2Fc^2^)/3'.

Automatic conversion script
Id: cif_fix_values 3143 2015-03-26 13:38:13Z robertas 

The following automatic conversions were performed:

data name '_diffrn_crystal_support' was replaced with
'_diffrn_measurement_specimen_support' as specified in the
replacement file 'data/replacement-values/replacement_tags.lst'.

Automatic conversion script
Id: cif_correct_tags 9268 2022-04-12 08:56:07Z antanas 
;
_cod_original_sg_symbol_H-M 'P 21/a'
_cod_database_code 4114274

loop_
_symmetry_equiv_pos_as_xyz
'x, y, z'
'-x, y, -z+1/2'
'x+1/2, y+1/2, z'
'-x+1/2, y+1/2, -z+1/2'
'-x, -y, -z'
'x, -y, z-1/2'
'-x+1/2, -y+1/2, -z'
'x+1/2, -y+1/2, z-1/2'

loop_
_atom_site_label
_atom_site_type_symbol
_atom_site_fract_x
_atom_site_fract_y
_atom_site_fract_z
_atom_site_U_iso_or_equiv
_atom_site_adp_type
_atom_site_occupancy
_atom_site_calc_flag
Zn1 Zn 0.301179(9) 0.67381(2) 0.066607(12) 0.01644(5) Uani 1 d
Zn2 Zn 0.157421(10) 0.72715(2) 0.094332(14) 0.02158(6) Uani 1 d
O1A O 0.29210(6) 0.86037(12) -0.00491(8) 0.0177(2) Uani 1 d
N1A N 0.37763(8) 0.81455(18) 0.12140(11) 0.0251(3) Uani 1 d
C1A C 0.31807(10) 0.98353(19) 0.03320(13) 0.0254(4) Uani 1 d
H1A1 H 0.2850(12) 1.056(3) 0.0313(15) 0.030 Uiso 1 d
H1A2 H 0.3525(13) 1.020(3) 0.0072(16) 0.030 Uiso 1 d
C2A C 0.34493(9) 0.9523(2) 0.11925(13) 0.0255(4) Uani 1 d
H2A1 H 0.3741(12) 1.027(3) 0.1390(16) 0.031 Uiso 1 d
H2A2 H 0.3100(13) 0.944(3) 0.1516(16) 0.031 Uiso 1 d
C3A C 0.42845(13) 0.7914(3) 0.18763(19) 0.0474(7) Uani 1 d
H3A1 H 0.4295(17) 0.697(4) 0.207(2) 0.057 Uiso 1 d
H3A2 H 0.4344(16) 0.866(4) 0.226(2) 0.057 Uiso 1 d
C4A C 0.44618(11) 0.8167(3) 0.1060(2) 0.0449(7) Uani 1 d
H4A1 H 0.4629(15) 0.913(4) 0.0942(19) 0.054 Uiso 1 d
H4A2 H 0.4588(16) 0.740(4) 0.068(2) 0.054 Uiso 1 d
O1B O 0.24439(6) 0.73720(13) 0.15759(8) 0.0208(2) Uani 1 d
N1B N 0.31075(9) 0.48876(17) 0.13765(10) 0.0266(3) Uani 1 d
C1B C 0.25653(13) 0.6453(2) 0.22272(13) 0.0318(4) Uani 1 d
H1B1 H 0.2217(14) 0.649(3) 0.2557(17) 0.038 Uiso 1 d
H1B2 H 0.2979(14) 0.676(3) 0.2562(17) 0.038 Uiso 1 d
C2B C 0.26141(13) 0.4940(2) 0.19507(14) 0.0338(5) Uani 1 d
H2B1 H 0.2746(13) 0.431(3) 0.2397(17) 0.041 Uiso 1 d
H2B2 H 0.2194(15) 0.469(3) 0.1670(18) 0.041 Uiso 1 d
C3B C 0.32223(15) 0.3480(2) 0.10633(16) 0.0406(6) Uani 1 d
H3B1 H 0.2958(15) 0.277(3) 0.1241(19) 0.049 Uiso 1 d
H3B2 H 0.3274(15) 0.349(3) 0.0480(19) 0.049 Uiso 1 d
C4B C 0.37174(15) 0.4145(3) 0.16310(18) 0.0467(6) Uani 1 d
H4B1 H 0.3750(16) 0.384(4) 0.216(2) 0.056 Uiso 1 d
H4B2 H 0.4091(16) 0.457(4) 0.146(2) 0.056 Uiso 1 d
C1E1 C 0.08258(13) 0.6327(3) 0.1369(2) 0.0486(7) Uani 1 d
H1E1 H 0.0786(16) 0.546(4) 0.117(2) 0.058 Uiso 1 d
H1E2 H 0.0907(16) 0.604(4) 0.195(2) 0.058 Uiso 1 d
C2E1 C 0.01888(16) 0.7036(4) 0.1354(3) 0.0719(12) Uani 1 d
H2E1 H 0.025(2) 0.801(5) 0.168(3) 0.108 Uiso 1 d
H2E2 H -0.012(2) 0.645(5) 0.162(3) 0.108 Uiso 1 d
H2E3 H 0.003(2) 0.685(5) 0.073(3) 0.108 Uiso 1 d
O1C O 0.34076(6) 0.59108(14) -0.03199(8) 0.0216(2) Uani 1 d
O2C O 0.40877(7) 0.54191(15) -0.01171(9) 0.0280(3) Uani 1 d
C1E2 C 0.42454(10) 0.4612(2) -0.07822(14) 0.0311(4) Uani 1 d
H1E3 H 0.4738(13) 0.452(3) -0.0686(17) 0.037 Uiso 1 d
H1E4 H 0.4144(13) 0.514(3) -0.1291(17) 0.037 Uiso 1 d
C2E2 C 0.39126(13) 0.3200(3) -0.08538(15) 0.0353(5) Uani 1 d
H2E4 H 0.4045(16) 0.264(3) -0.035(2) 0.053 Uiso 1 d
H2E5 H 0.4031(15) 0.268(3) -0.132(2) 0.053 Uiso 1 d
H2E6 H 0.3441(16) 0.331(4) -0.0919(19) 0.053 Uiso 1 d

loop_
_atom_site_aniso_label
_atom_site_aniso_U_11
_atom_site_aniso_U_22
_atom_site_aniso_U_33
_atom_site_aniso_U_23
_atom_site_aniso_U_13
_atom_site_aniso_U_12
Zn1 0.01688(9) 0.01306(9) 0.01953(9) 0.00015(7) 0.00272(7) 0.00180(7)
Zn2 0.01928(10) 0.01918(10) 0.02794(11) 0.00199(8) 0.01009(8) 0.00081(7)
O1A 0.0186(5) 0.0118(5) 0.0228(6) -0.0022(4) 0.0030(4) -0.0013(4)
N1A 0.0197(7) 0.0237(7) 0.0308(8) -0.0054(6) -0.0026(6) 0.0018(6)
C1A 0.0272(9) 0.0142(7) 0.0344(10) -0.0034(7) 0.0013(7) -0.0039(7)
C2A 0.0224(8) 0.0199(8) 0.0338(10) -0.0098(7) 0.0013(7) -0.0015(7)
C3A 0.0388(13) 0.0423(14) 0.0548(17) -0.0112(12) -0.0239(12) 0.0069(11)
C4A 0.0183(9) 0.0393(13) 0.076(2) -0.0187(13) 0.0011(10) 0.0008(9)
O1B 0.0267(6) 0.0164(5) 0.0195(6) 0.0003(5) 0.0037(5) 0.0030(5)
N1B 0.0388(9) 0.0183(7) 0.0235(8) 0.0033(6) 0.0073(7) 0.0086(6)
C1B 0.0496(13) 0.0262(9) 0.0209(9) 0.0025(7) 0.0099(8) 0.0106(9)
C2B 0.0542(14) 0.0212(9) 0.0289(10) 0.0070(8) 0.0175(10) 0.0089(9)
C3B 0.0712(17) 0.0165(9) 0.0377(12) 0.0030(8) 0.0227(12) 0.0107(10)
C4B 0.0550(16) 0.0427(14) 0.0424(14) 0.0129(11) 0.0051(12) 0.0265(12)
C1E1 0.0387(13) 0.0373(13) 0.076(2) 0.0085(13) 0.0333(13) -0.0056(11)
C2E1 0.0356(15) 0.058(2) 0.129(4) -0.001(2) 0.0409(19) -0.0102(14)
O1C 0.0189(5) 0.0189(6) 0.0276(7) 0.0006(5) 0.0056(5) 0.0071(5)
O2C 0.0204(6) 0.0267(7) 0.0365(8) -0.0059(6) 0.0009(5) 0.0090(5)
C1E2 0.0285(10) 0.0273(9) 0.0392(12) -0.0021(8) 0.0111(8) 0.0090(8)
C2E2 0.0409(12) 0.0303(10) 0.0349(11) -0.0094(9) 0.0056(9) 0.0049(9)

loop_
_atom_type_symbol
_atom_type_description
_atom_type_scat_dispersion_real
_atom_type_scat_dispersion_imag
_atom_type_scat_source
C C 0.0033 0.0016 'International Tables Vol C Tables 4.2.6.8 and 6.1.1.4'
H H 0.0000 0.0000 'International Tables Vol C Tables 4.2.6.8 and 6.1.1.4'
O O 0.0106 0.0060 'International Tables Vol C Tables 4.2.6.8 and 6.1.1.4'
Zn Zn 0.2839 1.4301 'International Tables Vol C Tables 4.2.6.8 and 6.1.1.4'
N N 0.0061 0.0033 'International Tables Vol C Tables 4.2.6.8 and 6.1.1.4'

loop_
_geom_angle_atom_site_label_1
_geom_angle_atom_site_label_2
_geom_angle_atom_site_label_3
_geom_angle
_geom_angle_site_symmetry_1
_geom_angle_site_symmetry_3
O1C Zn1 O1A 88.00(5) . 7_565
O1C Zn1 O1B 168.88(5) . .
O1A Zn1 O1B 81.55(5) 7_565 .
O1C Zn1 N1B 96.62(6) . .
O1A Zn1 N1B 99.99(6) 7_565 .
O1B Zn1 N1B 81.57(6) . .
O1C Zn1 O1A 83.27(5) . .
O1A Zn1 O1A 80.30(5) 7_565 .
O1B Zn1 O1A 98.60(5) . .
N1B Zn1 O1A 179.69(6) . .
O1C Zn1 N1A 103.85(6) . .
O1A Zn1 N1A 151.20(5) 7_565 .
O1B Zn1 N1A 87.19(6) . .
N1B Zn1 N1A 104.49(7) . .
O1A Zn1 N1A 75.27(6) . .
O1C Zn1 Zn2 40.80(4) . 7_565
O1A Zn1 Zn2 86.52(3) 7_565 7_565
O1B Zn1 Zn2 141.21(4) . 7_565
N1B Zn1 Zn2 137.03(5) . 7_565
O1A Zn1 Zn2 42.82(3) . 7_565
N1A Zn1 Zn2 85.86(5) . 7_565
O1C Zn1 Zn2 130.36(4) . .
O1A Zn1 Zn2 42.41(3) 7_565 .
O1B Zn1 Zn2 39.50(4) . .
N1B Zn1 Zn2 94.75(5) . .
O1A Zn1 Zn2 85.54(3) . .
N1A Zn1 Zn2 119.57(4) . .
Zn2 Zn1 Zn2 116.435(7) 7_565 .
O1B Zn2 C1E1 121.35(11) . .
O1B Zn2 O1C 99.80(5) . 7_565
C1E1 Zn2 O1C 129.22(10) . 7_565
O1B Zn2 O1A 85.06(5) . 7_565
C1E1 Zn2 O1A 123.13(10) . 7_565
O1C Zn2 O1A 85.87(5) 7_565 7_565
O1B Zn2 Zn1 97.84(4) . 7_565
C1E1 Zn2 Zn1 139.26(11) . 7_565
O1C Zn2 Zn1 42.22(4) 7_565 7_565
O1A Zn2 Zn1 44.03(3) 7_565 7_565
O1B Zn2 Zn1 42.62(4) . .
C1E1 Zn2 Zn1 140.86(9) . .
O1C Zn2 Zn1 89.41(3) 7_565 .
O1A Zn2 Zn1 42.82(3) 7_565 .
Zn1 Zn2 Zn1 63.565(7) 7_565 .
C1A O1A Zn2 117.55(11) . 7_565
C1A O1A Zn1 129.17(11) . 7_565
Zn2 O1A Zn1 94.76(5) 7_565 7_565
C1A O1A Zn1 115.22(11) . .
Zn2 O1A Zn1 93.15(5) 7_565 .
Zn1 O1A Zn1 99.70(5) 7_565 .
C3A N1A C4A 60.7(2) . .
C3A N1A C2A 116.21(17) . .
C4A N1A C2A 115.57(18) . .
C3A N1A Zn1 130.68(16) . .
C4A N1A Zn1 126.71(14) . .
C2A N1A Zn1 103.07(11) . .
O1A C1A C2A 110.55(15) . .
O1A C1A H1A1 110.1(15) . .
C2A C1A H1A1 110.7(15) . .
O1A C1A H1A2 111.3(16) . .
C2A C1A H1A2 107.4(16) . .
H1A1 C1A H1A2 107(2) . .
N1A C2A C1A 108.39(16) . .
N1A C2A H2A1 112.1(15) . .
C1A C2A H2A1 109.6(16) . .
N1A C2A H2A2 106.7(16) . .
C1A C2A H2A2 109.8(16) . .
H2A1 C2A H2A2 110(2) . .
N1A C3A C4A 59.75(16) . .
N1A C3A H3A1 113(2) . .
C4A C3A H3A1 119(2) . .
N1A C3A H3A2 115(2) . .
C4A C3A H3A2 118(2) . .
H3A1 C3A H3A2 118(3) . .
N1A C4A C3A 59.52(16) . .
N1A C4A H4A1 113.9(18) . .
C3A C4A H4A1 117.2(19) . .
N1A C4A H4A2 114.6(18) . .
C3A C4A H4A2 124.5(19) . .
H4A1 C4A H4A2 114(3) . .
C1B O1B Zn2 117.58(14) . .
C1B O1B Zn1 108.82(11) . .
Zn2 O1B Zn1 97.88(6) . .
C4B N1B C3B 59.89(18) . .
C4B N1B C2B 117.06(19) . .
C3B N1B C2B 114.51(18) . .
C4B N1B Zn1 126.02(17) . .
C3B N1B Zn1 124.21(14) . .
C2B N1B Zn1 108.16(12) . .
O1B C1B C2B 111.26(17) . .
O1B C1B H1B1 110.3(17) . .
C2B C1B H1B1 107.2(17) . .
O1B C1B H1B2 108.8(16) . .
C2B C1B H1B2 111.3(16) . .
H1B1 C1B H1B2 108(2) . .
N1B C2B C1B 107.78(18) . .
N1B C2B H2B1 109.1(17) . .
C1B C2B H2B1 111.7(17) . .
N1B C2B H2B2 108.4(17) . .
C1B C2B H2B2 107.4(18) . .
H2B1 C2B H2B2 112(2) . .
N1B C3B C4B 60.00(16) . .
N1B C3B H3B1 115(2) . .
C4B C3B H3B1 119(2) . .
N1B C3B H3B2 112.4(18) . .
C4B C3B H3B2 119.7(18) . .
H3B1 C3B H3B2 117(3) . .
N1B C4B C3B 60.11(16) . .
N1B C4B H4B1 114(2) . .
C3B C4B H4B1 118(2) . .
N1B C4B H4B2 114(2) . .
C3B C4B H4B2 121(2) . .
H4B1 C4B H4B2 117(3) . .
C2E1 C1E1 Zn2 120.8(2) . .
C2E1 C1E1 H1E1 112(2) . .
Zn2 C1E1 H1E1 109(2) . .
C2E1 C1E1 H1E2 101.2(19) . .
Zn2 C1E1 H1E2 114.8(19) . .
H1E1 C1E1 H1E2 96(3) . .
C1E1 C2E1 H2E1 109(2) . .
C1E1 C2E1 H2E2 111(3) . .
H2E1 C2E1 H2E2 107(4) . .
C1E1 C2E1 H2E3 96(3) . .
H2E1 C2E1 H2E3 130(4) . .
H2E2 C2E1 H2E3 102(4) . .
O2C O1C Zn2 108.55(9) . 7_565
O2C O1C Zn1 112.25(10) . .
Zn2 O1C Zn1 96.98(5) 7_565 .
C1E2 O2C O1C 106.27(14) . .
O2C C1E2 C2E2 113.71(18) . .
O2C C1E2 H1E3 103.3(16) . .
C2E2 C1E2 H1E3 112.2(16) . .
O2C C1E2 H1E4 111.1(16) . .
C2E2 C1E2 H1E4 109.2(16) . .
H1E3 C1E2 H1E4 107(2) . .
C1E2 C2E2 H2E4 108.8(19) . .
C1E2 C2E2 H2E5 111.4(19) . .
H2E4 C2E2 H2E5 110(3) . .
C1E2 C2E2 H2E6 111(2) . .
H2E4 C2E2 H2E6 109(3) . .
H2E5 C2E2 H2E6 107(3) . .

loop_
_geom_bond_atom_site_label_1
_geom_bond_atom_site_label_2
_geom_bond_distance
_geom_bond_site_symmetry_2
Zn1 O1C 2.0824(13) .
Zn1 O1A 2.1104(12) 7_565
Zn1 O1B 2.1149(13) .
Zn1 N1B 2.1252(16) .
Zn1 O1A 2.1413(12) .
Zn1 N1A 2.1942(16) .
Zn1 Zn2 3.0762(3) 7_565
Zn1 Zn2 3.0940(3) .
Zn2 O1B 1.9868(13) .
Zn2 C1E1 1.987(2) .
Zn2 O1C 2.0251(13) 7_565
Zn2 O1A 2.0940(12) 7_565
Zn2 Zn1 3.0762(3) 7_565
O1A C1A 1.413(2) .
O1A Zn2 2.0940(12) 7_565
O1A Zn1 2.1104(12) 7_565
N1A C3A 1.462(3) .
N1A C4A 1.465(3) .
N1A C2A 1.472(2) .
C1A C2A 1.523(3) .
C1A H1A1 0.97(3) .
C1A H1A2 0.94(3) .
C2A H2A1 0.96(3) .
C2A H2A2 0.95(3) .
C3A C4A 1.480(5) .
C3A H3A1 0.96(3) .
C3A H3A2 0.96(4) .
C4A H4A1 1.00(3) .
C4A H4A2 1.02(3) .
O1B C1B 1.403(2) .
N1B C4B 1.466(3) .
N1B C3B 1.468(3) .
N1B C2B 1.479(3) .
C1B C2B 1.520(3) .
C1B H1B1 0.95(3) .
C1B H1B2 1.01(3) .
C2B H2B1 0.98(3) .
C2B H2B2 0.97(3) .
C3B C4B 1.464(4) .
C3B H3B1 0.94(3) .
C3B H3B2 1.00(3) .
C4B H4B1 0.94(3) .
C4B H4B2 0.94(3) .
C1E1 C2E1 1.475(4) .
C1E1 H1E1 0.89(4) .
C1E1 H1E2 1.01(4) .
C2E1 H2E1 1.08(5) .
C2E1 H2E2 0.99(5) .
C2E1 H2E3 1.08(5) .
O1C O2C 1.4832(18) .
O1C Zn2 2.0251(13) 7_565
O2C C1E2 1.424(3) .
C1E2 C2E2 1.507(3) .
C1E2 H1E3 1.02(3) .
C1E2 H1E4 1.00(3) .
C2E2 H2E4 1.02(3) .
C2E2 H2E5 0.98(3) .
C2E2 H2E6 0.97(3) .
